data_1546256
loop_
_publ_author_name
'Shaw, Paul Anthony'
'Clarkson, Guy James'
'Rourke, Jonathan P.'

_publ_section_title
;
 Reversible C-C bond formation at a triply cyclometallated platinum(IV)
 centre
;
_journal_name_full 'Chem. Sci.'
_journal_paper_doi 10.1039/C7SC01361B
_journal_year 2017
_chemical_formula_moiety 'C38 H29 Cl F2 N P Pt, C H Cl3'
_chemical_formula_sum 'C39 H30 Cl4 F2 N P Pt'
_chemical_formula_weight 918.50
_space_group_crystal_system triclinic
_space_group_IT_number 2
_space_group_name_Hall '-P 1'
_space_group_name_H-M_alt 'P -1'
_symmetry_space_group_name_Hall '-P 1'
_symmetry_space_group_name_H-M 'P -1'
_atom_sites_solution_hydrogens geom
_atom_sites_solution_primary direct
_audit_creation_date 2016-07-18
_audit_creation_method
;
Olex2 1.2
(compiled 2016.02.16 svn.r3265 for OlexSys, GUI svn.r5155)
;
_audit_update_record
;
2017-03-27 deposited with the CCDC.
2017-06-05 downloaded from the CCDC.
;
_cell_angle_alpha 107.6381(9)
_cell_angle_beta 97.2289(9)
_cell_angle_gamma 105.2604(8)
_cell_formula_units_Z 2
_cell_length_a 10.06885(9)
_cell_length_b 10.97968(11)
_cell_length_c 17.46056(18)
_cell_measurement_reflns_used 47973
_cell_measurement_temperature 150(2)
_cell_measurement_theta_max 73.4450
_cell_measurement_theta_min 4.4360
_cell_volume 1729.77(3)
_computing_cell_refinement 'CrysAlisPro 1.171.38.43d (Rigaku OD, 2015)'
_computing_data_collection 'CrysAlisPro 1.171.38.43d (Rigaku OD, 2015)'
_computing_data_reduction 'CrysAlisPro 1.171.38.43d (Rigaku OD, 2015)'
_computing_molecular_graphics 'Olex2 (Dolomanov et al., 2009)'
_computing_publication_material 'Olex2 (Dolomanov et al., 2009)'
_computing_structure_refinement 'ShelXL (Sheldrick, 2015)'
_computing_structure_solution 'ShelXT (Sheldrick, 2015)'
_diffrn_ambient_environment N~2~
_diffrn_ambient_temperature 150(2)
_diffrn_detector 'CCD plate'
_diffrn_detector_area_resol_mean 5.3046
_diffrn_detector_type AtlasS2
_diffrn_measured_fraction_theta_full 0.965
_diffrn_measured_fraction_theta_max 0.951
_diffrn_measurement_details
;
List of Runs (angles in degrees, time in seconds):

  # Type    Start    End  Width  t~exp~   \w     \q     \k     \f   Frames
#--------------------------------------------------------------------------
  1  \w   -114.00 -14.00   1.00    1.00    --  -41.82 -57.00   0.00  100
  2  \w   -116.00 -17.00   1.00    1.00    --  -41.82 -37.00  30.00   99
  3  \w   -116.00 -17.00   1.00    1.00    --  -41.82 -37.00 120.00   99
  4  \w     12.00 115.00   1.00    1.00    --   41.82  65.00 -96.98  103
  5  \w     12.00 114.00   1.00    1.00    --   41.82  64.00-145.15  102
  6  \w    -31.00  71.00   1.00    1.00    --   41.82 -63.00 147.52  102
  7  \w     12.00 115.00   1.00    1.00    --   41.82  65.00  16.68  103
  8  \w     12.00 114.00   1.00    1.00    --   41.82  64.00 144.82  102
  9  \w    -31.00  71.00   1.00    1.00    --   41.82 -64.00 -88.67  102
 10  \w    -31.00  71.00   1.00    1.00    --   41.82 -63.00  -6.57  102
 11  \w     12.00 115.00   1.00    1.00    --   41.82  65.00 -30.64  103
 12  \w    -31.00  71.00   1.00    1.00    --   41.82 -64.00  92.21  102
 13  \w     34.00 137.00   1.00    4.00    --  107.00 -65.00 -30.44  103
 14  \w     78.00 178.00   1.00    4.00    --  107.00  61.00   0.00  100
 15  \w     34.00 137.00   1.00    4.00    --  107.00 -65.00  12.97  103
 16  \w     78.00 178.00   1.00    4.00    --  107.00  61.00 -90.00  100
 17  \w     81.00 178.00   1.00    4.00    --  107.00  45.00-120.00   97
 18  \w     81.00 178.00   1.00    4.00    --  107.00  45.00-180.00   97
 19  \w     78.00 178.00   1.00    4.00    --  107.00  61.00  90.00  100
 20  \w     81.00 178.00   1.00    4.00    --  107.00  45.00  90.00   97
 21  \w     81.00 178.00   1.00    4.00    --  107.00  45.00 -30.00   97
 22  \w     78.00 178.00   1.00    4.00    --  107.00  61.00-180.00  100
 23  \w     81.00 178.00   1.00    4.00    --  107.00  45.00 -90.00   97
 24  \w     81.00 178.00   1.00    4.00    --  107.00  45.00   0.00   97
 25  \w     34.00 137.00   1.00    4.00    --  107.00 -65.00 128.93  103
 26  \w     78.00 178.00   1.00    4.00    --  107.00  61.00 -30.00  100
 27  \w     34.00 137.00   1.00    4.00    --  107.00 -65.00-104.77  103
 28  \w     78.00 178.00   1.00    4.00    --  107.00  61.00-150.00  100
 29  \w     78.00 178.00   1.00    4.00    --  107.00  61.00 120.00  100
 30  \w     34.00 137.00   1.00    4.00    --  107.00 -65.00  66.92  103
 31  \w     78.00 178.00   1.00    4.00    --  107.00  61.00  30.00  100
 32  \w     78.00 178.00   1.00    4.00    --  107.00  61.00 150.00  100
 33  \w     78.00 178.00   1.00    4.00    --  107.00  61.00 -60.00  100
 34  \w     81.00 178.00   1.00    4.00    --  107.00  45.00  30.00   97
 35  \w     81.00 178.00   1.00    4.00    --  107.00  45.00 120.00   97
 36  \w     78.00 178.00   1.00    4.00    --  107.00  61.00  60.00  100
 37  \w     81.00 178.00   1.00    4.00    --  107.00  45.00 -60.00   97
 38  \w     34.00 137.00   1.00    4.00    --  107.00 -65.00-155.12  103
 39  \w     81.00 178.00   1.00    4.00    --  107.00  45.00-150.00   97
 40  \w     78.00 178.00   1.00    4.00    --  107.00  61.00-120.00  100
 41  \w   -114.00 -14.00   1.00    1.00    --  -41.82 -57.00-180.00  100
 42  \w   -114.00 -14.00   1.00    1.00    --  -41.82 -57.00  90.00  100
 43  \w   -114.00 -14.00   1.00    1.00    --  -41.82 -57.00 -30.00  100
 44  \w   -116.00 -17.00   1.00    1.00    --  -41.82 -37.00  60.00   99
 45  \w   -116.00 -17.00   1.00    1.00    --  -41.82 -37.00 -60.00   99
 46  \w   -114.00 -14.00   1.00    1.00    --  -41.82 -57.00 -90.00  100
 47  \w    -46.00 130.00   1.00    1.00    --   41.82   0.00 -30.00  176
 48  \w    -46.00 130.00   1.00    1.00    --   41.82   0.00 -60.00  176
 49  \w    -46.00 130.00   1.00    1.00    --   41.82   0.00 -90.00  176
 50  \w    -46.00 130.00   1.00    1.00    --   41.82   0.00-120.00  176
 51  \w    -46.00 130.00   1.00    1.00    --   41.82   0.00-150.00  176
 52  \w    -46.00 130.00   1.00    1.00    --   41.82   0.00-180.00  176
 53  \w      1.00 122.00   1.00    1.00    --   41.82  19.00-180.00  121
 54  \w    -46.00  72.00   1.00    1.00    --   41.82   0.00   0.00  118
 55  \w     12.00 115.00   1.00    1.00    --   41.82  65.00 108.71  103
;
_diffrn_measurement_device 'four-circle diffractometer'
_diffrn_measurement_device_type 'SuperNova, Dual, Cu at zero, AtlasS2'
_diffrn_measurement_method '\w scans'
_diffrn_orient_matrix_type 'CrysAlisPro convention (1999,Acta A55,543-557)'
_diffrn_orient_matrix_UB_11 -0.0671408000
_diffrn_orient_matrix_UB_12 0.0982283000
_diffrn_orient_matrix_UB_13 -0.0236127000
_diffrn_orient_matrix_UB_21 0.1415999000
_diffrn_orient_matrix_UB_22 0.1147100000
_diffrn_orient_matrix_UB_23 0.0389863000
_diffrn_orient_matrix_UB_31 0.0437928000
_diffrn_orient_matrix_UB_32 -0.0363486000
_diffrn_orient_matrix_UB_33 -0.0833388000
_diffrn_radiation_monochromator mirror
_diffrn_radiation_probe x-ray
_diffrn_radiation_type CuK\a
_diffrn_radiation_wavelength 1.54184
_diffrn_reflns_av_R_equivalents 0.0543
_diffrn_reflns_av_unetI/netI 0.0224
_diffrn_reflns_Laue_measured_fraction_full 0.965
_diffrn_reflns_Laue_measured_fraction_max 0.951
_diffrn_reflns_limit_h_max 12
_diffrn_reflns_limit_h_min -12
_diffrn_reflns_limit_k_max 13
_diffrn_reflns_limit_k_min -13
_diffrn_reflns_limit_l_max 20
_diffrn_reflns_limit_l_min -21
_diffrn_reflns_number 59546
_diffrn_reflns_point_group_measured_fraction_full 0.965
_diffrn_reflns_point_group_measured_fraction_max 0.951
_diffrn_reflns_theta_full 67.684
_diffrn_reflns_theta_max 73.604
_diffrn_reflns_theta_min 4.332
_diffrn_source 'micro-focus sealed X-ray tube'
_diffrn_source_type 'SuperNova (Cu) X-ray Source'
_exptl_absorpt_coefficient_mu 11.208
_exptl_absorpt_correction_T_max 1.00000
_exptl_absorpt_correction_T_min 0.34516
_exptl_absorpt_correction_type multi-scan
_exptl_absorpt_process_details
;
CrysAlisPro 1.171.38.43d (Rigaku Oxford Diffraction, 2015)
Empirical absorption correction using spherical harmonics,
 implemented in SCALE3 ABSPACK scaling algorithm.
;
_exptl_crystal_colour yellow
_exptl_crystal_colour_primary yellow
_exptl_crystal_density_diffrn 1.763
_exptl_crystal_description block
_exptl_crystal_F_000 900
_exptl_crystal_size_max 0.18
_exptl_crystal_size_mid 0.08
_exptl_crystal_size_min 0.04
_refine_diff_density_max 0.703
_refine_diff_density_min -1.026
_refine_diff_density_rms 0.086
_refine_ls_extinction_method none
_refine_ls_goodness_of_fit_ref 1.041
_refine_ls_hydrogen_treatment constr
_refine_ls_matrix_type full
_refine_ls_number_parameters 433
_refine_ls_number_reflns 6645
_refine_ls_number_restraints 0
_refine_ls_restrained_S_all 1.041
_refine_ls_R_factor_all 0.0200
_refine_ls_R_factor_gt 0.0198
_refine_ls_shift/su_max 0.005
_refine_ls_shift/su_mean 0.000
_refine_ls_structure_factor_coef Fsqd
_refine_ls_weighting_details 'w=1/[\s^2^(Fo^2^)+(0.0224P)^2^+2.6180P] where P=(Fo^2^+2Fc^2^)/3'
_refine_ls_weighting_scheme calc
_refine_ls_wR_factor_gt 0.0488
_refine_ls_wR_factor_ref 0.0489
_reflns_Friedel_coverage 0.000
_reflns_number_gt 6578
_reflns_number_total 6645
_reflns_threshold_expression 'I > 2\s(I)'
_cod_data_source_file c7sc01361b2.cif
_cod_data_source_block ps38
_cod_original_cell_volume 1729.76(3)
_cod_database_code 1546256
_chemical_oxdiff_formula 'C20 H20 N2 O2 F P Pt'
_shelx_space_group_comment
;
The symmetry employed for this shelxl refinement is uniquely defined
by the following loop, which should always be used as a source of
symmetry information in preference to the above space-group names.
They are only intended as comments.
;
_reflns_odcompleteness_completeness 96.05
_reflns_odcompleteness_iscentric 1
_reflns_odcompleteness_theta 69.95
_olex2_refinement_description
;
1. Fixed Uiso
 At 1.2 times of:
  All C(H) groups, All C(H,H) groups
2.a Ternary CH refined with riding coordinates:
 C39(H39)
2.b Secondary CH2 refined with riding coordinates:
 C24(H24A,H24B), C25(H25A,H25B), C32(H32A,H32B)
2.c Aromatic/amide H refined with riding coordinates:
 C2(H2), C4(H4), C5(H5), C8(H8), C9(H9), C10(H10), C13(H13), C14(H14),
 C16(H16), C19(H19), C20(H20), C21(H21), C22(H22), C27(H27), C28(H28), C29(H29),
  C30(H30), C31(H31), C34(H34), C35(H35), C36(H36), C37(H37), C38(H38)
;
_shelx_shelxl_version_number 2014/7
_olex2_submission_special_instructions 'No special instructions were received'
_oxdiff_exptl_absorpt_empirical_details
;
Empirical correction (ABSPACK) includes:
- Absorption correction using spherical harmonics
- Frame scaling
;
_oxdiff_exptl_absorpt_empirical_full_max 2.450
_oxdiff_exptl_absorpt_empirical_full_min 0.775

loop_
_space_group_symop_operation_xyz
'x, y, z'
'-x, -y, -z'

loop_
_atom_site_label
_atom_site_type_symbol
_atom_site_fract_x
_atom_site_fract_y
_atom_site_fract_z
_atom_site_U_iso_or_equiv
_atom_site_adp_type
_atom_site_occupancy
_atom_site_site_symmetry_order
_atom_site_calc_flag
_atom_site_refinement_flags_posn
C1 C 0.5978(2) 0.4120(2) 0.60602(15) 0.0145(5) Uani 1 1 d .
Cl1 Cl 0.26065(6) 0.49483(6) 0.72056(4) 0.01905(12) Uani 1 1 d .
P1 P 0.54488(6) 0.44905(6) 0.79566(4) 0.01461(12) Uani 1 1 d .
Pt1 Pt 0.44445(2) 0.41943(2) 0.66691(2) 0.01223(4) Uani 1 1 d .
C2 C 0.7438(3) 0.4679(2) 0.63698(17) 0.0183(5) Uani 1 1 d .
H2 H 0.7820 0.4965 0.6945 0.022 Uiso 1 1 calc R
C3 C 0.8321(3) 0.4814(3) 0.58379(18) 0.0211(5) Uani 1 1 d .
F3 F 0.97323(15) 0.53878(17) 0.61724(11) 0.0298(4) Uani 1 1 d .
C4 C 0.7867(3) 0.4422(3) 0.49950(18) 0.0213(5) Uani 1 1 d .
H4 H 0.8512 0.4532 0.4649 0.026 Uiso 1 1 calc R
C5 C 0.6418(3) 0.3859(2) 0.46769(17) 0.0191(5) Uani 1 1 d .
H5 H 0.6059 0.3569 0.4099 0.023 Uiso 1 1 calc R
C6 C 0.5486(2) 0.3715(2) 0.51929(16) 0.0161(5) Uani 1 1 d .
C7 C 0.3958(2) 0.3124(2) 0.48788(16) 0.0153(5) Uani 1 1 d .
N7 N 0.3220(2) 0.30955(19) 0.54715(13) 0.0137(4) Uani 1 1 d .
C8 C 0.3261(3) 0.2565(2) 0.40479(17) 0.0198(5) Uani 1 1 d .
H8 H 0.3769 0.2637 0.3632 0.024 Uiso 1 1 calc R
C9 C 0.1825(3) 0.1906(3) 0.38396(17) 0.0217(5) Uani 1 1 d .
H9 H 0.1325 0.1560 0.3280 0.026 Uiso 1 1 calc R
C10 C 0.1120(3) 0.1751(3) 0.44507(17) 0.0206(5) Uani 1 1 d .
H10 H 0.0146 0.1240 0.4309 0.025 Uiso 1 1 calc R
C11 C 0.1836(2) 0.2346(2) 0.52746(16) 0.0158(5) Uani 1 1 d .
C12 C 0.1093(2) 0.2109(2) 0.59249(16) 0.0158(5) Uani 1 1 d .
C13 C -0.0227(3) 0.2304(2) 0.59026(17) 0.0196(5) Uani 1 1 d .
H13 H -0.0600 0.2581 0.5481 0.024 Uiso 1 1 calc R
C14 C -0.1003(3) 0.2105(3) 0.64803(18) 0.0225(5) Uani 1 1 d .
H14 H -0.1898 0.2243 0.6461 0.027 Uiso 1 1 calc R
C15 C -0.0436(3) 0.1703(3) 0.70808(17) 0.0210(5) Uani 1 1 d .
F15 F -0.11844(16) 0.14880(17) 0.76524(11) 0.0301(4) Uani 1 1 d .
C16 C 0.0851(3) 0.1474(2) 0.71242(16) 0.0185(5) Uani 1 1 d .
H16 H 0.1199 0.1183 0.7546 0.022 Uiso 1 1 calc R
C17 C 0.1639(2) 0.1672(2) 0.65426(16) 0.0154(5) Uani 1 1 d .
C18 C 0.2946(2) 0.1260(2) 0.65451(16) 0.0160(5) Uani 1 1 d .
C19 C 0.2977(3) 0.0279(2) 0.58223(17) 0.0186(5) Uani 1 1 d .
H19 H 0.2222 -0.0028 0.5353 0.022 Uiso 1 1 calc R
C20 C 0.4080(3) -0.0257(3) 0.57715(18) 0.0236(6) Uani 1 1 d .
H20 H 0.4091 -0.0910 0.5272 0.028 Uiso 1 1 calc R
C21 C 0.5163(3) 0.0176(3) 0.6460(2) 0.0265(6) Uani 1 1 d .
H21 H 0.5915 -0.0197 0.6441 0.032 Uiso 1 1 calc R
C22 C 0.5152(3) 0.1150(3) 0.71776(18) 0.0222(5) Uani 1 1 d .
H22 H 0.5903 0.1432 0.7645 0.027 Uiso 1 1 calc R
C23 C 0.4071(2) 0.1738(2) 0.72399(16) 0.0170(5) Uani 1 1 d .
C24 C 0.4247(2) 0.2932(2) 0.80149(16) 0.0172(5) Uani 1 1 d .
H24A H 0.4641 0.2763 0.8507 0.021 Uiso 1 1 calc R
H24B H 0.3314 0.3044 0.8067 0.021 Uiso 1 1 calc R
C25 C 0.7266(3) 0.4477(3) 0.82769(17) 0.0203(5) Uani 1 1 d .
H25A H 0.7375 0.3650 0.7899 0.024 Uiso 1 1 calc R
H25B H 0.7935 0.5258 0.8209 0.024 Uiso 1 1 calc R
C26 C 0.7680(3) 0.4530(3) 0.91543(18) 0.0237(6) Uani 1 1 d .
C27 C 0.7308(3) 0.3399(4) 0.9378(2) 0.0337(7) Uani 1 1 d .
H27 H 0.6785 0.2549 0.8969 0.040 Uiso 1 1 calc R
C28 C 0.7686(3) 0.3488(5) 1.0192(2) 0.0461(9) Uani 1 1 d .
H28 H 0.7416 0.2702 1.0335 0.055 Uiso 1 1 calc R
C29 C 0.8455(3) 0.4716(5) 1.0795(2) 0.0483(10) Uani 1 1 d .
H29 H 0.8701 0.4784 1.1353 0.058 Uiso 1 1 calc R
C30 C 0.8859(4) 0.5837(4) 1.0576(2) 0.0452(9) Uani 1 1 d .
H30 H 0.9399 0.6682 1.0985 0.054 Uiso 1 1 calc R
C31 C 0.8486(3) 0.5750(3) 0.9763(2) 0.0334(7) Uani 1 1 d .
H31 H 0.8786 0.6533 0.9621 0.040 Uiso 1 1 calc R
C32 C 0.5300(3) 0.5877(3) 0.88106(16) 0.0201(5) Uani 1 1 d .
H32A H 0.4302 0.5853 0.8743 0.024 Uiso 1 1 calc R
H32B H 0.5576 0.5741 0.9335 0.024 Uiso 1 1 calc R
C33 C 0.6211(3) 0.7255(3) 0.88631(17) 0.0209(5) Uani 1 1 d .
C34 C 0.7123(3) 0.8155(3) 0.9603(2) 0.0321(7) Uani 1 1 d .
H34 H 0.7169 0.7904 1.0078 0.039 Uiso 1 1 calc R
C35 C 0.7966(4) 0.9415(3) 0.9654(2) 0.0411(8) Uani 1 1 d .
H35 H 0.8591 1.0013 1.0162 0.049 Uiso 1 1 calc R
C36 C 0.7904(3) 0.9807(3) 0.8972(2) 0.0377(7) Uani 1 1 d .
H36 H 0.8484 1.0667 0.9007 0.045 Uiso 1 1 calc R
C37 C 0.6989(3) 0.8933(3) 0.8240(2) 0.0338(7) Uani 1 1 d .
H37 H 0.6934 0.9194 0.7769 0.041 Uiso 1 1 calc R
C38 C 0.6149(3) 0.7673(3) 0.81864(19) 0.0275(6) Uani 1 1 d .
H38 H 0.5519 0.7085 0.7678 0.033 Uiso 1 1 calc R
C39 C 0.1940(4) 0.7945(3) 0.7837(2) 0.0366(7) Uani 1 1 d .
H39 H 0.2011 0.7018 0.7722 0.044 Uiso 1 1 calc R
Cl2 Cl 0.20125(9) 0.83425(8) 0.69423(5) 0.04349(19) Uani 1 1 d .
Cl3 Cl 0.33660(10) 0.90761(16) 0.86365(7) 0.0734(4) Uani 1 1 d .
Cl4 Cl 0.03285(9) 0.79562(10) 0.81292(6) 0.0481(2) Uani 1 1 d .

loop_
_atom_site_aniso_label
_atom_site_aniso_U_11
_atom_site_aniso_U_22
_atom_site_aniso_U_33
_atom_site_aniso_U_23
_atom_site_aniso_U_13
_atom_site_aniso_U_12
C1 0.0213(11) 0.0123(10) 0.0137(13) 0.0054(9) 0.0089(10) 0.0083(9)
Cl1 0.0172(2) 0.0192(3) 0.0194(3) 0.0017(2) 0.0064(2) 0.0086(2)
P1 0.0148(3) 0.0169(3) 0.0111(3) 0.0034(2) 0.0036(2) 0.0048(2)
Pt1 0.01331(6) 0.01224(6) 0.01089(6) 0.00294(4) 0.00456(4) 0.00413(4)
C2 0.0187(11) 0.0204(12) 0.0165(14) 0.0064(10) 0.0066(10) 0.0062(9)
C3 0.0172(11) 0.0197(12) 0.0280(16) 0.0090(11) 0.0086(11) 0.0062(10)
F3 0.0144(7) 0.0413(9) 0.0296(10) 0.0099(8) 0.0082(7) 0.0037(6)
C4 0.0239(12) 0.0209(12) 0.0243(15) 0.0085(11) 0.0157(11) 0.0102(10)
C5 0.0236(12) 0.0196(12) 0.0177(14) 0.0077(10) 0.0094(10) 0.0091(10)
C6 0.0197(11) 0.0113(10) 0.0174(13) 0.0044(9) 0.0043(10) 0.0062(9)
C7 0.0218(12) 0.0125(10) 0.0145(13) 0.0057(9) 0.0073(10) 0.0074(9)
N7 0.0172(9) 0.0114(9) 0.0120(11) 0.0030(8) 0.0034(8) 0.0048(7)
C8 0.0258(12) 0.0198(12) 0.0148(13) 0.0055(10) 0.0076(10) 0.0085(10)
C9 0.0264(13) 0.0221(12) 0.0124(13) 0.0033(10) 0.0000(10) 0.0061(10)
C10 0.0198(12) 0.0190(12) 0.0196(14) 0.0061(10) 0.0013(10) 0.0030(10)
C11 0.0170(11) 0.0120(10) 0.0184(13) 0.0051(9) 0.0031(10) 0.0052(9)
C12 0.0163(11) 0.0118(10) 0.0146(13) 0.0011(9) 0.0030(9) 0.0011(9)
C13 0.0177(11) 0.0178(11) 0.0201(14) 0.0041(10) 0.0012(10) 0.0048(9)
C14 0.0156(11) 0.0211(12) 0.0272(16) 0.0033(11) 0.0051(11) 0.0060(10)
C15 0.0200(12) 0.0197(12) 0.0200(14) 0.0034(10) 0.0105(10) 0.0021(10)
F15 0.0242(8) 0.0406(9) 0.0274(10) 0.0120(8) 0.0161(7) 0.0085(7)
C16 0.0201(11) 0.0169(11) 0.0167(13) 0.0046(10) 0.0060(10) 0.0039(9)
C17 0.0159(11) 0.0127(10) 0.0151(13) 0.0027(9) 0.0045(9) 0.0025(9)
C18 0.0192(11) 0.0129(10) 0.0185(13) 0.0079(10) 0.0079(10) 0.0051(9)
C19 0.0223(12) 0.0143(11) 0.0196(14) 0.0064(10) 0.0072(10) 0.0046(9)
C20 0.0320(14) 0.0165(12) 0.0257(16) 0.0063(11) 0.0158(12) 0.0102(10)
C21 0.0238(13) 0.0229(13) 0.0391(18) 0.0124(12) 0.0122(12) 0.0132(11)
C22 0.0210(12) 0.0210(12) 0.0272(15) 0.0113(11) 0.0049(11) 0.0078(10)
C23 0.0189(11) 0.0144(11) 0.0197(14) 0.0080(10) 0.0075(10) 0.0050(9)
C24 0.0176(11) 0.0202(12) 0.0156(13) 0.0085(10) 0.0053(10) 0.0058(9)
C25 0.0176(11) 0.0260(13) 0.0182(14) 0.0071(11) 0.0067(10) 0.0077(10)
C26 0.0161(11) 0.0396(15) 0.0175(15) 0.0091(12) 0.0063(10) 0.0124(11)
C27 0.0245(14) 0.0507(19) 0.0294(18) 0.0202(15) 0.0052(12) 0.0107(13)
C28 0.0322(16) 0.085(3) 0.039(2) 0.042(2) 0.0132(15) 0.0210(18)
C29 0.0318(16) 0.103(3) 0.0218(18) 0.027(2) 0.0114(14) 0.0313(19)
C30 0.0327(16) 0.070(2) 0.0218(18) -0.0022(16) -0.0006(14) 0.0232(17)
C31 0.0255(14) 0.0445(17) 0.0243(17) 0.0032(13) 0.0013(12) 0.0139(13)
C32 0.0221(12) 0.0226(12) 0.0133(13) 0.0020(10) 0.0059(10) 0.0073(10)
C33 0.0207(12) 0.0201(12) 0.0173(14) -0.0013(10) 0.0060(10) 0.0076(10)
C34 0.0363(15) 0.0301(15) 0.0190(16) -0.0020(12) 0.0019(13) 0.0075(12)
C35 0.0383(17) 0.0293(16) 0.0322(19) -0.0087(14) 0.0009(15) -0.0012(13)
C36 0.0384(17) 0.0228(14) 0.041(2) 0.0015(13) 0.0146(15) 0.0011(12)
C37 0.0458(17) 0.0226(14) 0.0307(18) 0.0059(12) 0.0152(14) 0.0080(13)
C38 0.0345(15) 0.0208(13) 0.0202(15) 0.0005(11) 0.0051(12) 0.0058(11)
C39 0.057(2) 0.0346(16) 0.0353(19) 0.0176(14) 0.0245(16) 0.0289(15)
Cl2 0.0585(5) 0.0357(4) 0.0319(4) 0.0173(3) 0.0116(4) 0.0010(3)
Cl3 0.0424(5) 0.1414(11) 0.0398(6) 0.0302(7) 0.0094(4) 0.0367(6)
Cl4 0.0456(4) 0.0577(5) 0.0322(5) 0.0059(4) 0.0150(4) 0.0107(4)

loop_
_atom_type_symbol
_atom_type_description
_atom_type_scat_dispersion_real
_atom_type_scat_dispersion_imag
_atom_type_scat_source
C C 0.0181 0.0091 'International Tables Vol C Tables 4.2.6.8 and 6.1.1.4'
H H 0.0000 0.0000 'International Tables Vol C Tables 4.2.6.8 and 6.1.1.4'
Cl Cl 0.3639 0.7018 'International Tables Vol C Tables 4.2.6.8 and 6.1.1.4'
F F 0.0727 0.0534 'International Tables Vol C Tables 4.2.6.8 and 6.1.1.4'
N N 0.0311 0.0180 'International Tables Vol C Tables 4.2.6.8 and 6.1.1.4'
P P 0.2955 0.4335 'International Tables Vol C Tables 4.2.6.8 and 6.1.1.4'
Pt Pt -4.5932 6.9264 'International Tables Vol C Tables 4.2.6.8 and 6.1.1.4'

loop_
_geom_angle_atom_site_label_1
_geom_angle_atom_site_label_2
_geom_angle_atom_site_label_3
_geom_angle
C2 C1 Pt1 128.52(19)
C2 C1 C6 116.9(2)
C6 C1 Pt1 112.89(17)
C24 P1 Pt1 96.81(8)
C25 P1 Pt1 124.07(9)
C25 P1 C24 106.25(11)
C32 P1 Pt1 118.76(9)
C32 P1 C24 105.32(12)
C32 P1 C25 103.28(12)
C1 Pt1 Cl1 158.48(6)
C1 Pt1 P1 104.44(7)
C1 Pt1 N7 80.56(9)
P1 Pt1 Cl1 87.97(2)
N7 Pt1 Cl1 95.35(6)
N7 Pt1 P1 155.83(5)
C1 C2 H2 120.1
C3 C2 C1 119.7(2)
C3 C2 H2 120.1
C2 C3 C4 124.3(2)
F3 C3 C2 117.4(2)
F3 C3 C4 118.2(2)
C3 C4 H4 121.7
C3 C4 C5 116.7(2)
C5 C4 H4 121.7
C4 C5 H5 119.5
C4 C5 C6 120.9(2)
C6 C5 H5 119.5
C1 C6 C7 116.2(2)
C5 C6 C1 121.5(2)
C5 C6 C7 122.4(2)
N7 C7 C6 114.0(2)
N7 C7 C8 120.3(2)
C8 C7 C6 125.6(2)
C7 N7 Pt1 113.59(15)
C7 N7 C11 120.7(2)
C11 N7 Pt1 125.57(17)
C7 C8 H8 120.5
C9 C8 C7 119.1(2)
C9 C8 H8 120.5
C8 C9 H9 120.3
C8 C9 C10 119.5(2)
C10 C9 H9 120.3
C9 C10 H10 120.0
C9 C10 C11 120.0(2)
C11 C10 H10 120.0
N7 C11 C10 119.5(2)
N7 C11 C12 120.8(2)
C10 C11 C12 119.7(2)
C13 C12 C11 117.3(2)
C13 C12 C17 119.3(2)
C17 C12 C11 123.3(2)
C12 C13 H13 119.2
C14 C13 C12 121.7(2)
C14 C13 H13 119.2
C13 C14 H14 121.1
C15 C14 C13 117.7(2)
C15 C14 H14 121.1
C14 C15 C16 123.0(3)
F15 C15 C14 118.9(2)
F15 C15 C16 118.0(2)
C15 C16 H16 120.3
C15 C16 C17 119.5(2)
C17 C16 H16 120.3
C12 C17 C18 122.8(2)
C16 C17 C12 118.8(2)
C16 C17 C18 118.1(2)
C19 C18 C17 116.5(2)
C19 C18 C23 119.5(2)
C23 C18 C17 123.8(2)
C18 C19 H19 119.1
C20 C19 C18 121.8(2)
C20 C19 H19 119.1
C19 C20 H20 120.6
C21 C20 C19 118.9(3)
C21 C20 H20 120.6
C20 C21 H21 120.0
C22 C21 C20 120.0(2)
C22 C21 H21 120.0
C21 C22 H22 118.8
C21 C22 C23 122.4(3)
C23 C22 H22 118.8
C18 C23 C24 123.9(2)
C22 C23 C18 117.3(2)
C22 C23 C24 118.5(2)
P1 C24 H24A 109.7
P1 C24 H24B 109.7
C23 C24 P1 109.74(17)
C23 C24 H24A 109.7
C23 C24 H24B 109.7
H24A C24 H24B 108.2
P1 C25 H25A 108.4
P1 C25 H25B 108.4
H25A C25 H25B 107.5
C26 C25 P1 115.50(18)
C26 C25 H25A 108.4
C26 C25 H25B 108.4
C27 C26 C25 122.7(3)
C27 C26 C31 118.0(3)
C31 C26 C25 119.3(3)
C26 C27 H27 119.4
C26 C27 C28 121.2(3)
C28 C27 H27 119.4
C27 C28 H28 119.9
C29 C28 C27 120.1(3)
C29 C28 H28 119.9
C28 C29 H29 120.4
C30 C29 C28 119.2(3)
C30 C29 H29 120.4
C29 C30 H30 119.6
C29 C30 C31 120.8(4)
C31 C30 H30 119.6
C26 C31 C30 120.7(3)
C26 C31 H31 119.6
C30 C31 H31 119.6
P1 C32 H32A 108.9
P1 C32 H32B 108.9
H32A C32 H32B 107.7
C33 C32 P1 113.25(19)
C33 C32 H32A 108.9
C33 C32 H32B 108.9
C34 C33 C32 120.5(3)
C38 C33 C32 121.7(2)
C38 C33 C34 117.8(3)
C33 C34 H34 119.6
C35 C34 C33 120.8(3)
C35 C34 H34 119.6
C34 C35 H35 119.7
C36 C35 C34 120.5(3)
C36 C35 H35 119.7
C35 C36 H36 120.4
C37 C36 C35 119.1(3)
C37 C36 H36 120.4
C36 C37 H37 119.8
C36 C37 C38 120.5(3)
C38 C37 H37 119.8
C33 C38 H38 119.4
C37 C38 C33 121.2(3)
C37 C38 H38 119.4
Cl2 C39 H39 108.4
Cl2 C39 Cl4 111.07(18)
Cl3 C39 H39 108.4
Cl3 C39 Cl2 110.05(19)
Cl3 C39 Cl4 110.55(19)
Cl4 C39 H39 108.4

loop_
_geom_bond_atom_site_label_1
_geom_bond_atom_site_label_2
_geom_bond_distance
C1 Pt1 1.987(2)
C1 C2 1.398(3)
C1 C6 1.423(4)
Cl1 Pt1 2.4001(6)
P1 Pt1 2.2346(6)
P1 C24 1.857(2)
P1 C25 1.850(2)
P1 C32 1.834(3)
Pt1 N7 2.095(2)
C2 H2 0.9500
C2 C3 1.377(4)
C3 F3 1.362(3)
C3 C4 1.380(4)
C4 H4 0.9500
C4 C5 1.390(4)
C5 H5 0.9500
C5 C6 1.392(4)
C6 C7 1.462(3)
C7 N7 1.351(3)
C7 C8 1.397(4)
N7 C11 1.357(3)
C8 H8 0.9500
C8 C9 1.380(4)
C9 H9 0.9500
C9 C10 1.381(4)
C10 H10 0.9500
C10 C11 1.392(4)
C11 C12 1.485(4)
C12 C13 1.398(3)
C12 C17 1.413(3)
C13 H13 0.9500
C13 C14 1.385(4)
C14 H14 0.9500
C14 C15 1.372(4)
C15 F15 1.363(3)
C15 C16 1.381(4)
C16 H16 0.9500
C16 C17 1.398(4)
C17 C18 1.499(3)
C18 C19 1.400(4)
C18 C23 1.410(4)
C19 H19 0.9500
C19 C20 1.387(4)
C20 H20 0.9500
C20 C21 1.383(4)
C21 H21 0.9500
C21 C22 1.383(4)
C22 H22 0.9500
C22 C23 1.403(3)
C23 C24 1.524(4)
C24 H24A 0.9900
C24 H24B 0.9900
C25 H25A 0.9900
C25 H25B 0.9900
C25 C26 1.516(4)
C26 C27 1.386(4)
C26 C31 1.389(4)
C27 H27 0.9500
C27 C28 1.391(4)
C28 H28 0.9500
C28 C29 1.382(6)
C29 H29 0.9500
C29 C30 1.373(6)
C30 H30 0.9500
C30 C31 1.390(5)
C31 H31 0.9500
C32 H32A 0.9900
C32 H32B 0.9900
C32 C33 1.517(4)
C33 C34 1.392(4)
C33 C38 1.391(4)
C34 H34 0.9500
C34 C35 1.390(5)
C35 H35 0.9500
C35 C36 1.384(5)
C36 H36 0.9500
C36 C37 1.377(5)
C37 H37 0.9500
C37 C38 1.386(4)
C38 H38 0.9500
C39 H39 1.0000
C39 Cl2 1.750(3)
C39 Cl3 1.749(4)
C39 Cl4 1.763(3)

loop_
_geom_hbond_atom_site_label_D
_geom_hbond_atom_site_label_H
_geom_hbond_atom_site_label_A
_geom_hbond_distance_DH
_geom_hbond_distance_HA
_geom_hbond_distance_DA
_geom_hbond_angle_DHA
C39 H39 Cl1 1.00 2.44 3.412(3) 164.4

loop_
_geom_torsion_atom_site_label_1
_geom_torsion_atom_site_label_2
_geom_torsion_atom_site_label_3
_geom_torsion_atom_site_label_4
_geom_torsion
C1 C2 C3 F3 178.8(2)
C1 C2 C3 C4 -0.3(4)
C1 C6 C7 N7 2.5(3)
C1 C6 C7 C8 -174.7(2)
P1 C25 C26 C27 81.2(3)
P1 C25 C26 C31 -100.0(3)
P1 C32 C33 C34 -128.7(2)
P1 C32 C33 C38 52.6(3)
Pt1 C1 C2 C3 -163.91(19)
Pt1 C1 C6 C5 166.94(18)
Pt1 C1 C6 C7 -14.0(2)
Pt1 P1 C24 C23 47.00(16)
Pt1 P1 C25 C26 -172.99(16)
Pt1 P1 C32 C33 -72.74(19)
Pt1 N7 C11 C10 174.94(16)
Pt1 N7 C11 C12 -7.4(3)
C2 C1 C6 C5 0.5(3)
C2 C1 C6 C7 179.6(2)
C2 C3 C4 C5 0.1(4)
C3 C4 C5 C6 0.5(4)
F3 C3 C4 C5 -179.0(2)
C4 C5 C6 C1 -0.8(4)
C4 C5 C6 C7 -179.8(2)
C5 C6 C7 N7 -178.5(2)
C5 C6 C7 C8 4.3(4)
C6 C1 C2 C3 0.0(3)
C6 C7 N7 Pt1 9.8(2)
C6 C7 N7 C11 -166.77(19)
C6 C7 C8 C9 172.7(2)
C7 N7 C11 C10 -9.0(3)
C7 N7 C11 C12 168.7(2)
C7 C8 C9 C10 -3.3(4)
N7 C7 C8 C9 -4.3(3)
N7 C11 C12 C13 132.7(2)
N7 C11 C12 C17 -48.8(3)
C8 C7 N7 Pt1 -172.95(17)
C8 C7 N7 C11 10.5(3)
C8 C9 C10 C11 4.8(4)
C9 C10 C11 N7 1.2(4)
C9 C10 C11 C12 -176.4(2)
C10 C11 C12 C13 -49.7(3)
C10 C11 C12 C17 128.8(3)
C11 C12 C13 C14 179.8(2)
C11 C12 C17 C16 -179.7(2)
C11 C12 C17 C18 -6.9(4)
C12 C13 C14 C15 -0.2(4)
C12 C17 C18 C19 -53.1(3)
C12 C17 C18 C23 131.0(3)
C13 C12 C17 C16 -1.2(4)
C13 C12 C17 C18 171.5(2)
C13 C14 C15 F15 -179.4(2)
C13 C14 C15 C16 -0.9(4)
C14 C15 C16 C17 0.9(4)
C15 C16 C17 C12 0.2(4)
C15 C16 C17 C18 -172.9(2)
F15 C15 C16 C17 179.4(2)
C16 C17 C18 C19 119.7(3)
C16 C17 C18 C23 -56.2(3)
C17 C12 C13 C14 1.2(4)
C17 C18 C19 C20 -175.1(2)
C17 C18 C23 C22 173.0(2)
C17 C18 C23 C24 -12.9(4)
C18 C19 C20 C21 1.2(4)
C18 C23 C24 P1 -95.4(2)
C19 C18 C23 C22 -2.7(3)
C19 C18 C23 C24 171.4(2)
C19 C20 C21 C22 -1.5(4)
C20 C21 C22 C23 -0.3(4)
C21 C22 C23 C18 2.4(4)
C21 C22 C23 C24 -172.0(2)
C22 C23 C24 P1 78.6(2)
C23 C18 C19 C20 1.0(4)
C24 P1 C25 C26 -62.7(2)
C24 P1 C32 C33 -179.64(18)
C25 P1 C24 C23 -81.50(18)
C25 P1 C32 C33 69.1(2)
C25 C26 C27 C28 -179.0(3)
C25 C26 C31 C30 178.7(3)
C26 C27 C28 C29 -0.4(5)
C27 C26 C31 C30 -2.4(4)
C27 C28 C29 C30 -1.1(5)
C28 C29 C30 C31 0.9(5)
C29 C30 C31 C26 0.9(5)
C31 C26 C27 C28 2.2(4)
C32 P1 C24 C23 169.35(16)
C32 P1 C25 C26 47.9(2)
C32 C33 C34 C35 179.6(3)
C32 C33 C38 C37 -179.8(3)
C33 C34 C35 C36 0.8(5)
C34 C33 C38 C37 1.4(4)
C34 C35 C36 C37 0.3(5)
C35 C36 C37 C38 -0.4(5)
C36 C37 C38 C33 -0.4(5)
C38 C33 C34 C35 -1.6(4)
